data_2000718
loop_
_publ_author_name
'Prince, P.'
'Fronczek, F. R.'
'Gandour, R. D.'

_publ_section_title
;
 Methyl 8-[(2,7-dimethoxynaphthyl)ethynyl]-7-methoxy-2-naphthoate
;
_journal_issue 8
_journal_name_full 'Acta Crystallographica Section C'
_journal_page_first 1538
_journal_page_last 1540
_journal_paper_doi 10.1107/S0108270191014786
_journal_volume 48
_journal_year 1992
_chemical_formula_sum 'C27 H22 O5'
_chemical_formula_weight 426.5
_space_group_crystal_system monoclinic
_space_group_IT_number 14
_space_group_name_Hall '-P 2ybc'
_space_group_name_H-M_alt 'P 1 21/c 1'
_cell_angle_alpha 90
_cell_angle_beta 107.150(10)
_cell_angle_gamma 90
_cell_formula_units_Z 4
_cell_length_a 13.703(2)
_cell_length_b 9.122(2)
_cell_length_c 18.028(2)
_cell_volume 2153.3(6)
_diffrn_radiation_type Cu
_diffrn_radiation_wavelength 1.54184
_exptl_absorpt_coefficient_mu 0.697
_exptl_crystal_density_diffrn 1.316
_exptl_crystal_F_000 896
_cod_data_source_file st0562.cif
_cod_data_source_block st0562a
_cod_depositor_comments
;
 Updating space group information and adding the symmetry operation list.

 Antanas Vaitkus,
 2018-06-15
;
_cod_original_cell_volume 2153.20(10)
_cod_original_sg_symbol_H-M 'P 21/c'
_cod_database_code 2000718

loop_
_space_group_symop_id
_space_group_symop_operation_xyz
1 x,y,z
2 -x,y+1/2,-z+1/2
3 -x,-y,-z
4 x,-y+1/2,z+1/2

loop_
_atom_site_label
_atom_site_fract_x
_atom_site_fract_y
_atom_site_fract_z
O1 .52269(8) .41000(10) .30622(6)
O2 .43478(7) .85550(10) .52877(6)
O3 .09136(8) .4407(2) .12194(7)
O4 .25918(9) .4131(2) .16920(7)
O5 .80670(9) .7541(2) .66749(6)
C1 .70460(9) .5541(2) .48183(7)
C2 .79600(10) .4823(2) .47972(8)
C3 .79320(10) .3885(2) .41758(9)
C4 .70560(10) .3627(2) .35936(9)
C5 .61410(10) .4312(2) .36089(8)
C6 .61311(9) .5270(2) .42047(7)
C7 .51980(10) .5972(2) .41982(7)
C8 .44327(9) .6596(2) .41917(7)
C9 .35032(9) .73320(10) .41487(7)
C10 .34640(10) .8347(2) .47134(8)
C11 .25470(10) .9090(2) .46704(9)
C12 .16920(10) .8820(2) .40749(9)
C13 .16840(10) .7801(2) .34843(8)
C14 .07990(10) .7487(2) .28625(9)
C15 .08200(10) .6498(2) .23037(9)
C16 .17380(10) .5763(2) .23286(8)
C17 .26082(9) .6034(2) .29289(7)
C18 .26056(9) .7047(2) .35196(7)
C19 .18100(10) .4690(2) .17270(9)
C20 .70640(10) .6480(2) .54446(8)
C21 .79580(10) .6690(2) .60291(9)
C22 .88630(10) .5986(2) .60099(9)
C23 .88620(10) .5086(2) .54180(10)
C24 .51760(10) .3076(2) .24587(9)
C25 .43830(10) .9686(2) .58401(9)
C26 .0920(2) .3293(3) .06390(10)
C27 .7167(2) .8197(2) .67650(10)
H3 .8530(10) .343(2) .4160(9)
H4 .7090(10) .303(2) .3164(9)
H11 .2550(10) .981(2) .5093(9)
H12 .1020(10) .931(2) .4024(8)
H14 .0160(10) .802(2) .2825(9)
H15 .0270(10) .630(2) .1900(10)
H17 .3210(10) .556(2) .2953(8)
H20 .6450(10) .685(2) .5415(8)
H22 .9450(10) .614(2) .6450(10)
H23 .9480(10) .459(2) .5416(8)
H24a .5340(10) .208(2) .2680(10)
H24b .5610(10) .337(2) .2120(10)
H24c .4430(10) .304(2) .2140(10)
H25a .4200(10) 1.066(2) .5570(10)
H25b .5060(10) .973(2) .6180(10)
H25c .3880(10) .946(2) .6097(9)
H27a .745(2) .870(3) .7330(10)
H27b .6660(10) .755(2) .6777(9)
H27c .6880(10) .886(2) .6360(9)
H26a .0238 .3105 .0330
H26b .1214 .2416 .0891
H26c .1309 .3634 .0316

loop_
_geom_bond_atom_site_label_1
_geom_bond_atom_site_label_2
_geom_bond_distance
O1 C5 1.360(2)
O1 C24 1.420(2)
O2 C10 1.3540(10)
O2 C25 1.425(2)
O3 C19 1.322(2)
O3 C26 1.460(3)
O4 C19 1.205(2)
O5 C21 1.370(2)
O5 C27 1.422(3)
C1 C2 1.423(2)
C1 C6 1.428(2)
C1 C20 1.412(2)
C2 C3 1.401(2)
C2 C23 1.422(2)
C3 C4 1.362(2)
C4 C5 1.408(2)
C5 C6 1.388(2)
C6 C7 1.426(2)
C7 C8 1.191(2)
C8 C9 1.421(2)
C9 C10 1.388(2)
C9 C18 1.430(2)
C10 C11 1.409(2)
C11 C12 1.358(2)
C12 C13 1.411(2)
C13 C14 1.417(2)
C13 C18 1.423(2)
C14 C15 1.359(2)
C15 C16 1.414(2)
C16 C17 1.376(2)
C16 C19 1.485(2)
C17 C18 1.410(2)
C20 C21 1.373(2)
C21 C22 1.406(2)
C22 C23 1.347(2)
C3 H3 0.92(2)
C4 H4 0.96(2)
C11 H11 1.00(2)
C12 H12 1.00(2)
C14 H14 0.98(2)
C15 H15 0.900(10)
C17 H17 0.930(10)
C20 H20 0.89(2)
C22 H22 0.96(2)
C23 H23 0.96(2)
C24 H24a 0.99(2)
C24 H24b 1.00(2)
C24 H24c 1.01(2)
C25 H25a 1.01(2)
C25 H25b 0.95(2)
C25 H25c 0.96(2)
C27 H27a 1.08(2)
C27 H27b 0.91(2)
C27 H27c 0.94(2)
